data_2243876
loop_
_publ_author_name
'Wang, Yiran'
'Nisbet, Matthew L.'
'Poeppelmeier, Kenneth R.'

_publ_section_title
;
 Crystal structures of two copper(I)--6,6'-dimethyl-2,2'-bipyridyl (dmbpy)
 compounds, [Cu(dmbpy)~2~]~2~[<i>M</i>F~6~]&#x00B7;<i>x</i>H~2~O (<i>M</i>
 = Zr, Hf; <i>x</i> = 1.134, 0.671)
;
_journal_coeditor_code HB7977
_journal_issue 8
_journal_name_full 'Acta Crystallographica Section E'
_journal_page_first 819
_journal_page_last 823
_journal_paper_doi 10.1107/S2056989021007295
_journal_volume 77
_journal_year 2021
_chemical_formula_iupac '[Cu (C12 H12 N2)2]2 [Zr F6], 1.134H2 O'
_chemical_formula_moiety '2(C24 H24 Cu N4 +), F6 Zr 2-, 1.134(H2 O)'
_chemical_formula_sum 'C48 H50.27 Cu2 F6 N8 O1.13 Zr'
_chemical_formula_weight 1089.61
_chemical_name_systematic
;
Bis[bis(6,6'-dimethyl-2,2'-bipyridine)copper(I)] hexafluoridozirconate(IV)
1.134-hydrate
;
_space_group_crystal_system triclinic
_space_group_IT_number 2
_space_group_name_Hall '-P 1'
_space_group_name_H-M_alt 'P -1'
_atom_sites_solution_hydrogens mixed
_atom_sites_solution_primary dual
_audit_creation_method
;
Olex2 1.3
(compiled 2020.11.12 svn.r5f609507 for OlexSys, GUI svn.r6272)
;
_cell_angle_alpha 103.078(2)
_cell_angle_beta 104.013(3)
_cell_angle_gamma 98.863(2)
_cell_formula_units_Z 1
_cell_length_a 8.6219(3)
_cell_length_b 10.8064(3)
_cell_length_c 12.9992(4)
_cell_measurement_reflns_used 10429
_cell_measurement_temperature 100.4(8)
_cell_measurement_theta_max 30.5470
_cell_measurement_theta_min 2.2060
_cell_volume 1116.33(6)
_computing_cell_refinement
;
CrysAlisPro (Rigaku OD, 2020)
;
_computing_data_collection
;
CrysAlisPro (Rigaku OD, 2020)
;
_computing_data_reduction
;
CrysAlisPro (Rigaku OD, 2020)
;
_computing_molecular_graphics
;
<i>OLEX2</i> (Dolomanov <i>et al.</i>,  2009)
;
_computing_publication_material
;
<i>OLEX2</i> (Dolomanov <i>et al.</i>,  2009)
;
_computing_structure_refinement
;
SHELXL  (Sheldrick, 2015b)
;
_computing_structure_solution
;
<i>SHELXT2014/5</i> (Sheldrick, 2015a)
;
_diffrn_ambient_temperature 100.4(8)
_diffrn_detector CCD
_diffrn_detector_area_resol_mean 28.5714
_diffrn_measured_fraction_theta_full 0.999
_diffrn_measured_fraction_theta_max 0.803
_diffrn_measurement_device 'AFC12 (Right): Kappa 3 circle'
_diffrn_measurement_device_type 'Rigaku Saturn724+ (2x2 bin mode)'
_diffrn_measurement_method 'profile data from \w-scans'
_diffrn_measurement_specimen_support 'Mitegen 50um'
_diffrn_radiation_monochromator Confocal
_diffrn_radiation_probe x-ray
_diffrn_radiation_type 'Mo K\a'
_diffrn_radiation_wavelength 0.71073
_diffrn_reflns_av_R_equivalents 0.0390
_diffrn_reflns_av_unetI/netI 0.0430
_diffrn_reflns_limit_h_max 11
_diffrn_reflns_limit_h_min -11
_diffrn_reflns_limit_k_max 15
_diffrn_reflns_limit_k_min -14
_diffrn_reflns_limit_l_max 18
_diffrn_reflns_limit_l_min -16
_diffrn_reflns_number 16573
_diffrn_reflns_theta_full 25.242
_diffrn_reflns_theta_max 30.886
_diffrn_reflns_theta_min 1.984
_diffrn_source 'Rotating Anode'
_diffrn_source_current 24.0
_diffrn_source_power 1.2
_diffrn_source_voltage 50.0
_exptl_absorpt_coefficient_mu 1.247
_exptl_absorpt_correction_T_max 1.000
_exptl_absorpt_correction_T_min 0.376
_exptl_absorpt_correction_type gaussian
_exptl_absorpt_process_details
;
(CrysAlisPro; Rigaku OD, 2020)
;
_exptl_crystal_colour 'clear orangish red'
_exptl_crystal_density_diffrn 1.621
_exptl_crystal_description needle
_exptl_crystal_F_000 555
_exptl_crystal_size_max 0.98
_exptl_crystal_size_mid 0.13
_exptl_crystal_size_min 0.05
_refine_diff_density_max 0.589
_refine_diff_density_min -0.538
_refine_ls_extinction_method none
_refine_ls_goodness_of_fit_ref 1.072
_refine_ls_hydrogen_treatment constr
_refine_ls_matrix_type full
_refine_ls_number_parameters 312
_refine_ls_number_reflns 5673
_refine_ls_number_restraints 0
_refine_ls_restrained_S_all 1.072
_refine_ls_R_factor_all 0.0475
_refine_ls_R_factor_gt 0.0351
_refine_ls_shift/su_max 0.001
_refine_ls_shift/su_mean 0.000
_refine_ls_structure_factor_coef Fsqd
_refine_ls_weighting_details 'w=1/[\s^2^(Fo^2^)+(0.0397P)^2^+0.3898P] where P=(Fo^2^+2Fc^2^)/3'
_refine_ls_weighting_scheme calc
_refine_ls_wR_factor_gt 0.0834
_refine_ls_wR_factor_ref 0.0879
_reflns_number_gt 4588
_reflns_number_total 5673
_reflns_threshold_expression 'I > 2\s(I)'
_cod_data_source_file hb7977sup1.cif
_cod_data_source_block I
_cod_database_code 2243876
_shelx_space_group_comment
;
The symmetry employed for this shelxl refinement is uniquely defined
by the following loop, which should always be used as a source of
symmetry information in preference to the above space-group names.
They are only intended as comments.
;
_shelx_estimated_absorpt_t_min 0.375
_shelx_estimated_absorpt_t_max 0.940

loop_
_space_group_symop_operation_xyz
'x, y, z'
'-x, -y, -z'

loop_
_atom_site_type_symbol
_atom_site_label
_atom_site_fract_x
_atom_site_fract_y
_atom_site_fract_z
_atom_site_U_iso_or_equiv
_atom_site_adp_type
_atom_site_calc_flag
_atom_site_occupancy
_atom_site_disorder_assembly
_atom_site_disorder_group
Cu Cu1 0.30548(3) 0.35420(2) 0.69756(2) 0.02018(8) Uani d 1 . .
N N1 0.4953(2) 0.36543(16) 0.82845(13) 0.0174(3) Uani d 1 . .
C C1 0.5623(3) 0.26739(19) 0.85293(17) 0.0207(4) Uani d 1 . .
N N2 0.3424(2) 0.54652(16) 0.77601(14) 0.0195(3) Uani d 1 . .
C C2 0.7120(3) 0.2905(2) 0.93235(17) 0.0212(4) Uani d 1 . .
H H2 0.756689 0.219858 0.948974 0.025 Uiso calc 1 . .
N N3 0.0873(2) 0.23159(15) 0.61598(14) 0.0190(3) Uani d 1 . .
C C3 0.7947(3) 0.4174(2) 0.98671(17) 0.0230(4) Uani d 1 . .
H H3 0.898128 0.435022 1.040244 0.028 Uiso calc 1 . .
N N4 0.3423(2) 0.29725(16) 0.54450(14) 0.0211(4) Uani d 1 . .
C C4 0.7257(2) 0.5187(2) 0.96256(17) 0.0210(4) Uani d 1 . .
H H4 0.780962 0.606656 0.999235 0.025 Uiso calc 1 . .
C C5 0.5745(2) 0.48980(18) 0.88392(16) 0.0160(4) Uani d 1 . .
C C6 0.4869(2) 0.59134(18) 0.85644(16) 0.0166(4) Uani d 1 . .
C C7 0.5450(3) 0.72317(19) 0.91116(17) 0.0202(4) Uani d 1 . .
H H7 0.649798 0.753655 0.964086 0.024 Uiso calc 1 . .
C C8 0.4472(3) 0.8091(2) 0.88699(18) 0.0237(4) Uani d 1 . .
H H8 0.484553 0.899537 0.923175 0.028 Uiso calc 1 . .
C C9 0.2955(3) 0.7627(2) 0.81024(19) 0.0251(4) Uani d 1 . .
H H9 0.224458 0.819860 0.796195 0.030 Uiso calc 1 . .
C C10 0.2476(3) 0.6306(2) 0.75341(19) 0.0247(4) Uani d 1 . .
C C11 0.4653(3) 0.1315(2) 0.7923(2) 0.0325(5) Uani d 1 . .
H H11A 0.374488 0.110516 0.822909 0.049 Uiso calc 1 . .
H H11B 0.536537 0.069734 0.800414 0.049 Uiso calc 1 . .
H H11C 0.421624 0.125560 0.713932 0.049 Uiso calc 1 . .
C C12 0.0897(3) 0.5747(3) 0.6624(3) 0.0505(8) Uani d 1 . .
H H12A 0.113803 0.542757 0.592501 0.076 Uiso calc 1 . .
H H12B 0.027094 0.642511 0.656716 0.076 Uiso calc 1 . .
H H12C 0.025358 0.502569 0.678793 0.076 Uiso calc 1 . .
C C13 -0.0357(3) 0.20374(19) 0.65956(18) 0.0222(4) Uani d 1 . .
C C14 -0.1902(3) 0.1331(2) 0.5926(2) 0.0299(5) Uani d 1 . .
H H14 -0.276649 0.114742 0.624100 0.036 Uiso calc 1 . .
C C15 -0.2168(3) 0.0899(2) 0.4802(2) 0.0331(6) Uani d 1 . .
H H15 -0.322268 0.042926 0.433723 0.040 Uiso calc 1 . .
C C16 -0.0896(3) 0.1152(2) 0.43557(19) 0.0286(5) Uani d 1 . .
H H16 -0.105281 0.084169 0.358515 0.034 Uiso calc 1 . .
C C17 0.0622(3) 0.18722(18) 0.50567(17) 0.0209(4) Uani d 1 . .
C C18 0.2076(3) 0.2182(2) 0.46677(17) 0.0228(4) Uani d 1 . .
C C19 0.2083(3) 0.1682(2) 0.35859(18) 0.0297(5) Uani d 1 . .
H H19 0.112010 0.114338 0.304771 0.036 Uiso calc 1 . .
C C20 0.3513(4) 0.1981(2) 0.3308(2) 0.0356(6) Uani d 1 . .
H H20 0.354850 0.164937 0.257431 0.043 Uiso calc 1 . .
C C21 0.4888(3) 0.2767(2) 0.4105(2) 0.0344(5) Uani d 1 . .
H H21 0.588640 0.296366 0.392590 0.041 Uiso calc 1 . .
C C22 0.4816(3) 0.3270(2) 0.51691(19) 0.0260(5) Uani d 1 . .
C C23 0.0017(3) 0.2514(2) 0.78169(19) 0.0308(5) Uani d 1 . .
H H23A 0.106137 0.232552 0.816790 0.046 Uiso calc 1 . .
H H23B -0.085860 0.207350 0.805470 0.046 Uiso calc 1 . .
H H23C 0.009325 0.345593 0.803131 0.046 Uiso calc 1 . .
C C24 0.6265(3) 0.4151(2) 0.6065(2) 0.0325(5) Uani d 1 . .
H H24A 0.593595 0.492033 0.643469 0.049 Uiso calc 1 . .
H H24B 0.713290 0.442318 0.574399 0.049 Uiso calc 1 . .
H H24C 0.667181 0.368394 0.660221 0.049 Uiso calc 1 . .
Zr Zr1 0.000000 1.000000 1.000000 0.02476(9) Uani d 1 . .
F F1 0.09081(18) 0.99518(14) 0.87082(13) 0.0384(3) Uani d 1 . .
F F2 -0.05473(16) 0.80350(12) 0.95926(12) 0.0322(3) Uani d 1 . .
F F3 0.22027(15) 1.00042(12) 1.09456(13) 0.0346(3) Uani d 1 . .
O O1 -0.1062(4) 0.6247(3) 0.8061(3) 0.0369(11) Uani d 0.567(6) . .
H H1A -0.045474 0.641036 0.764081 0.055 Uiso d 0.567(6) . .
H H1B -0.087438 0.692874 0.861724 0.055 Uiso d 0.567(6) . .

loop_
_atom_site_aniso_label
_atom_site_aniso_U_11
_atom_site_aniso_U_22
_atom_site_aniso_U_33
_atom_site_aniso_U_12
_atom_site_aniso_U_13
_atom_site_aniso_U_23
Cu1 0.02111(14) 0.01747(13) 0.01614(13) 0.00081(10) -0.00092(10) 0.00225(9)
N1 0.0200(8) 0.0173(8) 0.0128(8) 0.0026(7) 0.0022(6) 0.0033(6)
C1 0.0253(10) 0.0205(10) 0.0184(10) 0.0078(8) 0.0073(8) 0.0065(8)
N2 0.0193(8) 0.0167(8) 0.0198(9) 0.0029(7) 0.0016(7) 0.0051(6)
C2 0.0232(10) 0.0255(10) 0.0205(10) 0.0114(8) 0.0095(8) 0.0100(8)
N3 0.0226(9) 0.0142(8) 0.0175(8) 0.0038(7) 0.0022(7) 0.0029(6)
C3 0.0168(9) 0.0325(11) 0.0204(10) 0.0052(8) 0.0036(8) 0.0109(9)
N4 0.0251(9) 0.0206(8) 0.0191(9) 0.0049(7) 0.0066(7) 0.0082(7)
C4 0.0180(10) 0.0206(10) 0.0203(10) 0.0007(8) 0.0023(8) 0.0039(8)
C5 0.0165(9) 0.0167(9) 0.0148(9) 0.0033(7) 0.0051(7) 0.0040(7)
C6 0.0169(9) 0.0174(9) 0.0160(9) 0.0031(7) 0.0058(7) 0.0048(7)
C7 0.0211(10) 0.0188(9) 0.0194(10) 0.0008(8) 0.0064(8) 0.0043(8)
C8 0.0334(12) 0.0168(9) 0.0224(11) 0.0039(9) 0.0123(9) 0.0048(8)
C9 0.0289(11) 0.0222(10) 0.0311(12) 0.0102(9) 0.0128(9) 0.0131(9)
C10 0.0223(10) 0.0231(10) 0.0293(12) 0.0045(8) 0.0037(9) 0.0125(9)
C11 0.0456(14) 0.0190(10) 0.0265(12) 0.0104(10) -0.0010(10) 0.0033(9)
C12 0.0333(14) 0.0281(13) 0.073(2) 0.0029(11) -0.0190(14) 0.0192(13)
C13 0.0230(10) 0.0173(9) 0.0245(11) 0.0053(8) 0.0055(8) 0.0031(8)
C14 0.0234(11) 0.0204(10) 0.0428(14) 0.0019(9) 0.0087(10) 0.0057(10)
C15 0.0247(12) 0.0217(11) 0.0382(14) 0.0006(9) -0.0059(10) -0.0017(10)
C16 0.0335(12) 0.0195(10) 0.0227(11) 0.0050(9) -0.0054(9) 0.0007(8)
C17 0.0276(11) 0.0148(9) 0.0170(10) 0.0062(8) -0.0007(8) 0.0044(7)
C18 0.0315(11) 0.0196(10) 0.0166(10) 0.0070(9) 0.0021(8) 0.0077(8)
C19 0.0473(14) 0.0226(11) 0.0180(11) 0.0090(10) 0.0056(10) 0.0065(9)
C20 0.0602(17) 0.0319(12) 0.0245(12) 0.0163(12) 0.0222(12) 0.0118(10)
C21 0.0465(15) 0.0345(13) 0.0357(14) 0.0170(11) 0.0239(12) 0.0178(11)
C22 0.0304(11) 0.0239(10) 0.0310(12) 0.0107(9) 0.0132(9) 0.0137(9)
C23 0.0309(12) 0.0341(12) 0.0278(12) 0.0045(10) 0.0122(10) 0.0068(10)
C24 0.0258(12) 0.0367(13) 0.0384(14) 0.0034(10) 0.0134(10) 0.0147(11)
Zr1 0.01462(14) 0.02394(15) 0.03837(19) 0.00405(11) 0.00458(12) 0.01715(13)
F1 0.0390(8) 0.0355(8) 0.0507(9) 0.0129(6) 0.0198(7) 0.0209(7)
F2 0.0256(7) 0.0188(6) 0.0479(9) 0.0022(5) 0.0034(6) 0.0104(6)
F3 0.0207(6) 0.0230(6) 0.0511(9) 0.0052(5) -0.0042(6) 0.0081(6)
O1 0.041(2) 0.0389(19) 0.0244(17) 0.0009(14) 0.0117(14) 0.0001(13)

loop_
_atom_type_symbol
_atom_type_description
_atom_type_scat_dispersion_real
_atom_type_scat_dispersion_imag
_atom_type_scat_source
C C 0.0033 0.0016 'International Tables Vol C Tables 4.2.6.8 and 6.1.1.4'
H H 0.0000 0.0000 'International Tables Vol C Tables 4.2.6.8 and 6.1.1.4'
Cu Cu 0.3201 1.2651 'International Tables Vol C Tables 4.2.6.8 and 6.1.1.4'
F F 0.0171 0.0103 'International Tables Vol C Tables 4.2.6.8 and 6.1.1.4'
N N 0.0061 0.0033 'International Tables Vol C Tables 4.2.6.8 and 6.1.1.4'
O O 0.0106 0.0060 'International Tables Vol C Tables 4.2.6.8 and 6.1.1.4'
Zr Zr -2.9673 0.5597 'International Tables Vol C Tables 4.2.6.8 and 6.1.1.4'

loop_
_exptl_crystal_face_index_h
_exptl_crystal_face_index_k
_exptl_crystal_face_index_l
_exptl_crystal_face_perp_dist
-1 1 0 0.0228
-1 0 0 0.0579
1 -1 0 0.0266
1 0 0 0.0336
0 -1 -1 0.2936
1 1 0 0.0559
-1 1 1 0.2513
1 -1 -1 0.2532
0 1 1 0.2783
1 1 -1 0.2558
0 0 -1 0.4563
1 -1 1 0.2027
0 -1 0 0.0535
-1 0 1 0.3071
0 1 0 0.0604
0 -1 1 0.3390

loop_
_geom_angle_atom_site_label_1
_geom_angle_atom_site_label_2
_geom_angle_atom_site_label_3
_geom_angle_site_symmetry_1
_geom_angle_site_symmetry_3
_geom_angle
_geom_angle_publ_flag
N1 Cu1 N2 . . 81.40(7) y
N1 Cu1 N4 . . 116.24(7) y
N2 Cu1 N4 . . 120.45(7) y
N3 Cu1 N1 . . 136.29(7) y
N3 Cu1 N2 . . 126.16(7) y
N3 Cu1 N4 . . 81.05(7) y
C1 N1 Cu1 . . 127.37(14) ?
C1 N1 C5 . . 119.06(17) ?
C5 N1 Cu1 . . 112.61(13) ?
N1 C1 C2 . . 121.76(18) ?
N1 C1 C11 . . 116.67(19) ?
C2 C1 C11 . . 121.55(19) ?
C6 N2 Cu1 . . 112.50(13) ?
C10 N2 Cu1 . . 128.32(14) ?
C10 N2 C6 . . 119.07(17) ?
C1 C2 H2 . . 120.5 ?
C3 C2 C1 . . 119.10(19) ?
C3 C2 H2 . . 120.5 ?
C13 N3 Cu1 . . 125.56(14) ?
C13 N3 C17 . . 119.66(18) ?
C17 N3 Cu1 . . 114.36(14) ?
C2 C3 H3 . . 120.3 ?
C2 C3 C4 . . 119.43(19) ?
C4 C3 H3 . . 120.3 ?
C18 N4 Cu1 . . 113.01(14) ?
C22 N4 Cu1 . . 127.62(15) ?
C22 N4 C18 . . 119.34(19) ?
C3 C4 H4 . . 120.5 ?
C3 C4 C5 . . 118.94(18) ?
C5 C4 H4 . . 120.5 ?
N1 C5 C4 . . 121.67(18) ?
N1 C5 C6 . . 115.42(17) ?
C4 C5 C6 . . 122.90(17) ?
N2 C6 C5 . . 115.28(16) ?
N2 C6 C7 . . 121.72(18) ?
C7 C6 C5 . . 122.97(18) ?
C6 C7 H7 . . 120.6 ?
C8 C7 C6 . . 118.70(19) ?
C8 C7 H7 . . 120.6 ?
C7 C8 H8 . . 120.1 ?
C9 C8 C7 . . 119.71(19) ?
C9 C8 H8 . . 120.1 ?
C8 C9 H9 . . 120.5 ?
C8 C9 C10 . . 119.0(2) ?
C10 C9 H9 . . 120.5 ?
N2 C10 C9 . . 121.56(19) ?
N2 C10 C12 . . 116.3(2) ?
C9 C10 C12 . . 122.1(2) ?
C1 C11 H11A . . 109.5 ?
C1 C11 H11B . . 109.5 ?
C1 C11 H11C . . 109.5 ?
H11A C11 H11B . . 109.5 ?
H11A C11 H11C . . 109.5 ?
H11B C11 H11C . . 109.5 ?
C10 C12 H12A . . 109.5 ?
C10 C12 H12B . . 109.5 ?
C10 C12 H12C . . 109.5 ?
H12A C12 H12B . . 109.5 ?
H12A C12 H12C . . 109.5 ?
H12B C12 H12C . . 109.5 ?
N3 C13 C14 . . 120.9(2) ?
N3 C13 C23 . . 116.93(18) ?
C14 C13 C23 . . 122.2(2) ?
C13 C14 H14 . . 120.2 ?
C15 C14 C13 . . 119.6(2) ?
C15 C14 H14 . . 120.2 ?
C14 C15 H15 . . 120.2 ?
C14 C15 C16 . . 119.7(2) ?
C16 C15 H15 . . 120.2 ?
C15 C16 H16 . . 120.7 ?
C15 C16 C17 . . 118.7(2) ?
C17 C16 H16 . . 120.7 ?
N3 C17 C16 . . 121.5(2) ?
N3 C17 C18 . . 115.35(18) ?
C16 C17 C18 . . 123.1(2) ?
N4 C18 C17 . . 115.47(18) ?
N4 C18 C19 . . 121.7(2) ?
C19 C18 C17 . . 122.8(2) ?
C18 C19 H19 . . 120.6 ?
C20 C19 C18 . . 118.8(2) ?
C20 C19 H19 . . 120.6 ?
C19 C20 H20 . . 120.3 ?
C21 C20 C19 . . 119.4(2) ?
C21 C20 H20 . . 120.3 ?
C20 C21 H21 . . 120.0 ?
C20 C21 C22 . . 119.9(2) ?
C22 C21 H21 . . 120.0 ?
N4 C22 C21 . . 120.8(2) ?
N4 C22 C24 . . 116.8(2) ?
C21 C22 C24 . . 122.3(2) ?
C13 C23 H23A . . 109.5 ?
C13 C23 H23B . . 109.5 ?
C13 C23 H23C . . 109.5 ?
H23A C23 H23B . . 109.5 ?
H23A C23 H23C . . 109.5 ?
H23B C23 H23C . . 109.5 ?
C22 C24 H24A . . 109.5 ?
C22 C24 H24B . . 109.5 ?
C22 C24 H24C . . 109.5 ?
H24A C24 H24B . . 109.5 ?
H24A C24 H24C . . 109.5 ?
H24B C24 H24C . . 109.5 ?
F1 Zr1 F1 2_577 . 180.00(9) ?
F1 Zr1 F2 . 2_577 89.69(6) ?
F1 Zr1 F2 . . 90.31(6) ?
F1 Zr1 F2 2_577 . 89.69(6) ?
F1 Zr1 F2 2_577 2_577 90.31(6) ?
F2 Zr1 F2 . 2_577 180.0 ?
F3 Zr1 F1 2_577 . 89.90(6) ?
F3 Zr1 F1 . 2_577 89.90(6) ?
F3 Zr1 F1 . . 90.10(6) ?
F3 Zr1 F1 2_577 2_577 90.10(6) ?
F3 Zr1 F2 2_577 2_577 89.43(5) ?
F3 Zr1 F2 . . 89.43(5) ?
F3 Zr1 F2 . 2_577 90.57(5) ?
F3 Zr1 F2 2_577 . 90.57(5) ?
F3 Zr1 F3 2_577 . 180.0 ?
H1A O1 H1B . . 109.5 ?

loop_
_geom_bond_atom_site_label_1
_geom_bond_atom_site_label_2
_geom_bond_site_symmetry_2
_geom_bond_distance
_geom_bond_publ_flag
Cu1 N1 . 2.0208(16) y
Cu1 N2 . 2.0348(17) y
Cu1 N3 . 2.0123(17) y
Cu1 N4 . 2.0616(18) y
N1 C1 . 1.346(3) ?
N1 C5 . 1.354(2) ?
C1 C2 . 1.390(3) ?
C1 C11 . 1.502(3) ?
N2 C6 . 1.355(2) ?
N2 C10 . 1.346(3) ?
C2 H2 . 0.9500 ?
C2 C3 . 1.380(3) ?
N3 C13 . 1.344(3) ?
N3 C17 . 1.356(3) ?
C3 H3 . 0.9500 ?
C3 C4 . 1.385(3) ?
N4 C18 . 1.355(3) ?
N4 C22 . 1.347(3) ?
C4 H4 . 0.9500 ?
C4 C5 . 1.388(3) ?
C5 C6 . 1.485(3) ?
C6 C7 . 1.391(3) ?
C7 H7 . 0.9500 ?
C7 C8 . 1.384(3) ?
C8 H8 . 0.9500 ?
C8 C9 . 1.378(3) ?
C9 H9 . 0.9500 ?
C9 C10 . 1.396(3) ?
C10 C12 . 1.503(3) ?
C11 H11A . 0.9800 ?
C11 H11B . 0.9800 ?
C11 H11C . 0.9800 ?
C12 H12A . 0.9800 ?
C12 H12B . 0.9800 ?
C12 H12C . 0.9800 ?
C13 C14 . 1.392(3) ?
C13 C23 . 1.490(3) ?
C14 H14 . 0.9500 ?
C14 C15 . 1.379(4) ?
C15 H15 . 0.9500 ?
C15 C16 . 1.379(4) ?
C16 H16 . 0.9500 ?
C16 C17 . 1.392(3) ?
C17 C18 . 1.481(3) ?
C18 C19 . 1.390(3) ?
C19 H19 . 0.9500 ?
C19 C20 . 1.379(4) ?
C20 H20 . 0.9500 ?
C20 C21 . 1.377(4) ?
C21 H21 . 0.9500 ?
C21 C22 . 1.388(3) ?
C22 C24 . 1.500(3) ?
C23 H23A . 0.9800 ?
C23 H23B . 0.9800 ?
C23 H23C . 0.9800 ?
C24 H24A . 0.9800 ?
C24 H24B . 0.9800 ?
C24 H24C . 0.9800 ?
Zr1 F1 . 2.0113(15) y
Zr1 F1 2_577 2.0113(15) ?
Zr1 F2 2_577 2.0183(12) ?
Zr1 F2 . 2.0183(12) y
Zr1 F3 . 1.9955(13) y
Zr1 F3 2_577 1.9955(13) ?
O1 H1A . 0.8699 ?
O1 H1B . 0.8703 ?

loop_
_geom_hbond_atom_site_label_D
_geom_hbond_atom_site_label_H
_geom_hbond_atom_site_label_A
_geom_hbond_site_symmetry_A
_geom_hbond_distance_DH
_geom_hbond_distance_HA
_geom_hbond_distance_DA
_geom_hbond_angle_DHA
O1 H1B F2 . 0.87 1.47 2.337(4) 177

loop_
_geom_torsion_atom_site_label_1
_geom_torsion_atom_site_label_2
_geom_torsion_atom_site_label_3
_geom_torsion_atom_site_label_4
_geom_torsion_site_symmetry_1
_geom_torsion_site_symmetry_2
_geom_torsion_site_symmetry_3
_geom_torsion_site_symmetry_4
_geom_torsion
_geom_torsion_publ_flag
Cu1 N1 C1 C2 . . . . 166.88(15) ?
Cu1 N1 C1 C11 . . . . -14.7(3) ?
Cu1 N1 C5 C4 . . . . -167.35(15) ?
Cu1 N1 C5 C6 . . . . 14.0(2) ?
Cu1 N2 C6 C5 . . . . -9.8(2) ?
Cu1 N2 C6 C7 . . . . 172.18(15) ?
Cu1 N2 C10 C9 . . . . -175.40(16) ?
Cu1 N2 C10 C12 . . . . 3.4(3) ?
Cu1 N3 C13 C14 . . . . 170.26(16) ?
Cu1 N3 C13 C23 . . . . -10.0(3) ?
Cu1 N3 C17 C16 . . . . -171.70(16) ?
Cu1 N3 C17 C18 . . . . 9.7(2) ?
Cu1 N4 C18 C17 . . . . -0.4(2) ?
Cu1 N4 C18 C19 . . . . -179.26(16) ?
Cu1 N4 C22 C21 . . . . 177.41(16) ?
Cu1 N4 C22 C24 . . . . -1.9(3) ?
N1 C1 C2 C3 . . . . -0.7(3) ?
N1 C5 C6 N2 . . . . -2.7(3) ?
N1 C5 C6 C7 . . . . 175.24(18) ?
C1 N1 C5 C4 . . . . 2.3(3) ?
C1 N1 C5 C6 . . . . -176.43(18) ?
C1 C2 C3 C4 . . . . 1.2(3) ?
N2 C6 C7 C8 . . . . 4.0(3) ?
C2 C3 C4 C5 . . . . 0.0(3) ?
N3 C13 C14 C15 . . . . 0.7(3) ?
N3 C17 C18 N4 . . . . -6.1(3) ?
N3 C17 C18 C19 . . . . 172.72(19) ?
C3 C4 C5 N1 . . . . -1.7(3) ?
C3 C4 C5 C6 . . . . 176.86(19) ?
N4 C18 C19 C20 . . . . 1.3(3) ?
C4 C5 C6 N2 . . . . 178.58(18) ?
C4 C5 C6 C7 . . . . -3.4(3) ?
C5 N1 C1 C2 . . . . -1.0(3) ?
C5 N1 C1 C11 . . . . 177.37(19) ?
C5 C6 C7 C8 . . . . -173.85(19) ?
C6 N2 C10 C9 . . . . 0.5(3) ?
C6 N2 C10 C12 . . . . 179.4(2) ?
C6 C7 C8 C9 . . . . 0.2(3) ?
C7 C8 C9 C10 . . . . -3.8(3) ?
C8 C9 C10 N2 . . . . 3.6(3) ?
C8 C9 C10 C12 . . . . -175.2(2) ?
C10 N2 C6 C5 . . . . 173.65(18) ?
C10 N2 C6 C7 . . . . -4.4(3) ?
C11 C1 C2 C3 . . . . -179.0(2) ?
C13 N3 C17 C16 . . . . 1.3(3) ?
C13 N3 C17 C18 . . . . -177.34(18) ?
C13 C14 C15 C16 . . . . 1.1(4) ?
C14 C15 C16 C17 . . . . -1.7(3) ?
C15 C16 C17 N3 . . . . 0.5(3) ?
C15 C16 C17 C18 . . . . 179.0(2) ?
C16 C17 C18 N4 . . . . 175.31(19) ?
C16 C17 C18 C19 . . . . -5.9(3) ?
C17 N3 C13 C14 . . . . -1.9(3) ?
C17 N3 C13 C23 . . . . 177.87(19) ?
C17 C18 C19 C20 . . . . -177.4(2) ?
C18 N4 C22 C21 . . . . -0.7(3) ?
C18 N4 C22 C24 . . . . 179.95(19) ?
C18 C19 C20 C21 . . . . -0.2(3) ?
C19 C20 C21 C22 . . . . -1.4(4) ?
C20 C21 C22 N4 . . . . 1.8(3) ?
C20 C21 C22 C24 . . . . -178.8(2) ?
C22 N4 C18 C17 . . . . 177.93(18) ?
C22 N4 C18 C19 . . . . -0.9(3) ?
C23 C13 C14 C15 . . . . -179.0(2) ?

_cod_database_fobs_code 2243876
